data_4102602
loop_
_publ_author_name
'Paresma R. Patel'
'Dale L. Boger'

_publ_section_title
;
 Intramolecular [1 + 2] and [3 + 2] Cycloaddition Reactions of
 Cyclopropenone Ketals
;
_journal_name_full 'Journal of the American Chemical Society'
_journal_page_first 8527
_journal_page_last 8529
_journal_paper_doi 10.1021/ja103933n
_journal_volume 132
_journal_year 2010
_chemical_formula_sum 'C19 H22 O3'
_chemical_formula_weight 298.37
_chemical_name_systematic
; 
 ? 
;
_space_group_IT_number 15
_symmetry_cell_setting monoclinic
_symmetry_space_group_name_Hall '-C 2yc'
_symmetry_space_group_name_H-M 'C 1 2/c 1'
_atom_sites_solution_hydrogens geom
_atom_sites_solution_primary direct
_atom_sites_solution_secondary difmap
_audit_creation_method SHELXL-97
_cell_angle_alpha 90.00
_cell_angle_beta 90.45(3)
_cell_angle_gamma 90.00
_cell_formula_units_Z 8
_cell_length_a 16.428(3)
_cell_length_b 9.6578(19)
_cell_length_c 20.204(4)
_cell_measurement_reflns_used 5935
_cell_measurement_temperature 296(2)
_cell_measurement_theta_max 27.93
_cell_measurement_theta_min 2.45
_cell_volume 3205.4(11)
_computing_cell_refinement 'Bruker SMART'
_computing_data_collection 'Bruker SMART'
_computing_data_reduction 'Bruker SAINT+'
_computing_molecular_graphics 'Bruker SHELXTL'
_computing_publication_material 'Bruker SHELXTL'
_computing_structure_refinement 'SHELXL-97 (Sheldrick, 1997)'
_computing_structure_solution 'SHELXS-97 (Sheldrick, 1997)'
_diffrn_ambient_temperature 296(2)
_diffrn_measured_fraction_theta_full 0.999
_diffrn_measured_fraction_theta_max 0.999
_diffrn_measurement_device_type 'CCD area detector'
_diffrn_measurement_method 'phi and omega scans'
_diffrn_radiation_monochromator graphite
_diffrn_radiation_source 'fine-focus sealed tube'
_diffrn_radiation_type MoK\a
_diffrn_radiation_wavelength 0.71073
_diffrn_reflns_av_R_equivalents 0.0224
_diffrn_reflns_av_sigmaI/netI 0.0192
_diffrn_reflns_limit_h_max 19
_diffrn_reflns_limit_h_min -18
_diffrn_reflns_limit_k_max 11
_diffrn_reflns_limit_k_min -11
_diffrn_reflns_limit_l_max 24
_diffrn_reflns_limit_l_min -24
_diffrn_reflns_number 11478
_diffrn_reflns_theta_full 25.00
_diffrn_reflns_theta_max 25.00
_diffrn_reflns_theta_min 2.02
_diffrn_standards_decay_% 1
_exptl_absorpt_coefficient_mu 0.082
_exptl_absorpt_correction_T_max 0.9853
_exptl_absorpt_correction_T_min 0.9741
_exptl_absorpt_correction_type multi-scan
_exptl_absorpt_process_details 'SADABS (Sheldrick, 1999)'
_exptl_crystal_colour Colorless
_exptl_crystal_density_diffrn 1.237
_exptl_crystal_density_meas 0
_exptl_crystal_density_method 'not measured'
_exptl_crystal_description Parallalepiped
_exptl_crystal_F_000 1280
_exptl_crystal_size_max 0.32
_exptl_crystal_size_mid 0.23
_exptl_crystal_size_min 0.18
_refine_diff_density_max 0.165
_refine_diff_density_min -0.186
_refine_diff_density_rms 0.038
_refine_ls_extinction_method none
_refine_ls_goodness_of_fit_ref 1.059
_refine_ls_hydrogen_treatment constr
_refine_ls_matrix_type full
_refine_ls_number_parameters 202
_refine_ls_number_reflns 2827
_refine_ls_number_restraints 0
_refine_ls_restrained_S_all 1.059
_refine_ls_R_factor_all 0.0530
_refine_ls_R_factor_gt 0.0436
_refine_ls_shift/su_max 0.008
_refine_ls_shift/su_mean 0.001
_refine_ls_structure_factor_coef Fsqd
_refine_ls_weighting_details 'calc w=1/[\s^2^(Fo^2^)+(0.0500P)^2^+1.5000P] where P=(Fo^2^+2Fc^2^)/3'
_refine_ls_weighting_scheme calc
_refine_ls_wR_factor_gt 0.1040
_refine_ls_wR_factor_ref 0.1104
_reflns_number_gt 2332
_reflns_number_total 2827
_reflns_threshold_expression >2sigma(I)
_cod_data_source_file ja103933n_si_006.cif
_cod_data_source_block p473
_cod_database_code 4102602

loop_
_symmetry_equiv_pos_as_xyz
'x, y, z'
'-x, y, -z+1/2'
'x+1/2, y+1/2, z'
'-x+1/2, y+1/2, -z+1/2'
'-x, -y, -z'
'x, -y, z-1/2'
'-x+1/2, -y+1/2, -z'
'x+1/2, -y+1/2, z-1/2'

loop_
_atom_site_label
_atom_site_type_symbol
_atom_site_fract_x
_atom_site_fract_y
_atom_site_fract_z
_atom_site_U_iso_or_equiv
_atom_site_adp_type
_atom_site_occupancy
_atom_site_symmetry_multiplicity
_atom_site_calc_flag
_atom_site_refinement_flags
O1 O 0.19424(6) 0.24682(10) 0.17014(5) 0.0474(3) Uani 1 1 d .
O2 O 0.19820(7) 0.01226(11) 0.14472(5) 0.0477(3) Uani 1 1 d .
O3 O 0.39644(8) 0.30721(16) 0.14240(7) 0.0791(4) Uani 1 1 d .
C1 C 0.26442(9) 0.12201(15) 0.30022(7) 0.0414(4) Uani 1 1 d .
C2 C 0.20271(9) 0.08231(16) 0.26226(7) 0.0440(4) Uani 1 1 d .
H2 H 0.1548 0.0417 0.2770 0.053 Uiso 1 1 calc R
C3 C 0.22312(9) 0.11419(15) 0.19067(7) 0.0418(4) Uani 1 1 d .
C4 C 0.31752(9) 0.12598(16) 0.19129(7) 0.0439(4) Uani 1 1 d .
C5 C 0.33328(9) 0.18514(16) 0.26130(7) 0.0433(4) Uani 1 1 d .
H5 H 0.3253 0.2856 0.2598 0.052 Uiso 1 1 calc R
C6 C 0.40991(9) 0.15484(17) 0.30279(7) 0.0478(4) Uani 1 1 d .
H6A H 0.4381 0.0734 0.2866 0.057 Uiso 1 1 calc R
H6B H 0.4470 0.2330 0.3026 0.057 Uiso 1 1 calc R
C7 C 0.37573(10) 0.13044(15) 0.37141(7) 0.0444(4) Uani 1 1 d .
C8 C 0.29175(10) 0.10902(16) 0.36906(7) 0.0436(4) Uani 1 1 d .
C9 C 0.24922(11) 0.07774(19) 0.42633(8) 0.0566(4) Uani 1 1 d .
H9 H 0.1934 0.0618 0.4248 0.068 Uiso 1 1 calc R
C10 C 0.29140(12) 0.0708(2) 0.48562(8) 0.0648(5) Uani 1 1 d .
H10 H 0.2637 0.0511 0.5244 0.078 Uiso 1 1 calc R
C11 C 0.37424(13) 0.0928(2) 0.48774(8) 0.0645(5) Uani 1 1 d .
H11 H 0.4016 0.0875 0.5281 0.077 Uiso 1 1 calc R
C12 C 0.41740(11) 0.12257(18) 0.43118(8) 0.0569(5) Uani 1 1 d .
H12 H 0.4733 0.1371 0.4331 0.068 Uiso 1 1 calc R
C13 C 0.10800(10) 0.25220(17) 0.16242(9) 0.0530(4) Uani 1 1 d .
H13A H 0.0921 0.3442 0.1481 0.064 Uiso 1 1 calc R
H13B H 0.0826 0.2344 0.2047 0.064 Uiso 1 1 calc R
C14 C 0.07808(10) 0.14613(17) 0.11198(8) 0.0525(4) Uani 1 1 d .
C15 C 0.11233(10) 0.00757(17) 0.13459(9) 0.0536(4) Uani 1 1 d .
H15A H 0.0863 -0.0194 0.1756 0.064 Uiso 1 1 calc R
H15B H 0.0996 -0.0622 0.1016 0.064 Uiso 1 1 calc R
C16 C 0.10854(13) 0.1833(2) 0.04332(9) 0.0717(6) Uani 1 1 d .
H16A H 0.1670 0.1863 0.0438 0.086 Uiso 1 1 calc R
H16B H 0.0875 0.2723 0.0307 0.086 Uiso 1 1 calc R
H16C H 0.0904 0.1148 0.0121 0.086 Uiso 1 1 calc R
C17 C -0.01475(12) 0.1402(2) 0.11308(12) 0.0802(6) Uani 1 1 d .
H17A H -0.0336 0.0704 0.0828 0.096 Uiso 1 1 calc R
H17B H -0.0365 0.2285 0.1002 0.096 Uiso 1 1 calc R
H17C H -0.0325 0.1180 0.1570 0.096 Uiso 1 1 calc R
C18 C 0.34662(11) 0.2186(2) 0.13640(8) 0.0578(5) Uani 1 1 d .
H18 H 0.3239 0.2056 0.0946 0.069 Uiso 1 1 calc R
C19 C 0.35642(10) -0.01714(19) 0.18160(8) 0.0550(4) Uani 1 1 d .
H19A H 0.3382 -0.0557 0.1403 0.066 Uiso 1 1 calc R
H19B H 0.3407 -0.0771 0.2172 0.066 Uiso 1 1 calc R
H19C H 0.4146 -0.0080 0.1813 0.066 Uiso 1 1 calc R

loop_
_atom_site_aniso_label
_atom_site_aniso_U_11
_atom_site_aniso_U_22
_atom_site_aniso_U_33
_atom_site_aniso_U_23
_atom_site_aniso_U_13
_atom_site_aniso_U_12
O1 0.0548(7) 0.0384(6) 0.0488(6) 0.0025(5) -0.0084(5) -0.0002(5)
O2 0.0565(7) 0.0422(6) 0.0444(6) -0.0039(5) -0.0078(5) 0.0024(5)
O3 0.0767(9) 0.0918(11) 0.0688(9) 0.0234(8) 0.0016(7) -0.0246(8)
C1 0.0461(9) 0.0412(8) 0.0370(8) -0.0008(6) 0.0028(6) 0.0054(6)
C2 0.0442(9) 0.0467(8) 0.0413(8) 0.0024(7) 0.0032(7) 0.0000(7)
C3 0.0513(9) 0.0389(8) 0.0349(8) 0.0000(6) -0.0038(6) 0.0019(6)
C4 0.0501(9) 0.0489(9) 0.0326(7) 0.0005(6) 0.0007(6) 0.0002(7)
C5 0.0497(9) 0.0424(8) 0.0377(8) 0.0009(6) 0.0014(6) -0.0008(7)
C6 0.0485(9) 0.0543(9) 0.0404(8) -0.0022(7) -0.0006(7) -0.0055(7)
C7 0.0538(9) 0.0413(8) 0.0382(8) -0.0041(6) -0.0020(7) -0.0008(7)
C8 0.0531(9) 0.0434(8) 0.0343(8) -0.0023(6) -0.0001(6) 0.0027(7)
C9 0.0577(10) 0.0708(11) 0.0413(9) 0.0009(8) 0.0041(8) -0.0018(9)
C10 0.0781(13) 0.0806(13) 0.0359(9) 0.0027(9) 0.0041(8) -0.0049(10)
C11 0.0822(14) 0.0756(13) 0.0357(9) 0.0002(8) -0.0131(9) -0.0067(10)
C12 0.0602(11) 0.0633(11) 0.0470(10) -0.0031(8) -0.0095(8) -0.0051(8)
C13 0.0569(10) 0.0454(9) 0.0565(10) 0.0022(7) -0.0069(8) 0.0069(7)
C14 0.0550(10) 0.0507(9) 0.0515(10) 0.0039(7) -0.0120(8) -0.0008(7)
C15 0.0591(11) 0.0465(9) 0.0551(10) 0.0000(7) -0.0129(8) -0.0057(8)
C16 0.0908(15) 0.0757(13) 0.0483(10) 0.0087(9) -0.0162(10) 0.0019(11)
C17 0.0622(13) 0.0807(14) 0.0974(16) 0.0024(12) -0.0185(11) 0.0021(10)
C18 0.0563(11) 0.0743(12) 0.0428(9) 0.0094(8) 0.0009(8) -0.0037(9)
C19 0.0576(10) 0.0636(11) 0.0438(9) -0.0095(8) -0.0024(7) 0.0101(8)

loop_
_atom_type_symbol
_atom_type_description
_atom_type_scat_dispersion_real
_atom_type_scat_dispersion_imag
_atom_type_scat_source
C C 0.0033 0.0016 'International Tables Vol C Tables 4.2.6.8 and 6.1.1.4'
H H 0.0000 0.0000 'International Tables Vol C Tables 4.2.6.8 and 6.1.1.4'
O O 0.0106 0.0060 'International Tables Vol C Tables 4.2.6.8 and 6.1.1.4'

loop_
_geom_angle_atom_site_label_1
_geom_angle_atom_site_label_2
_geom_angle_atom_site_label_3
_geom_angle
C13 O1 C3 113.12(11)
C3 O2 C15 113.48(12)
C2 C1 C8 138.94(15)
C2 C1 C5 112.86(13)
C8 C1 C5 107.69(13)
C1 C2 C3 108.63(13)
O2 C3 O1 109.94(11)
O2 C3 C2 114.82(12)
O1 C3 C2 112.55(12)
O2 C3 C4 109.90(12)
O1 C3 C4 105.43(12)
C2 C3 C4 103.58(12)
C18 C4 C19 107.83(13)
C18 C4 C5 113.73(14)
C19 C4 C5 112.48(13)
C18 C4 C3 111.10(13)
C19 C4 C3 110.43(13)
C5 C4 C3 101.20(12)
C1 C5 C6 104.65(12)
C1 C5 C4 101.91(12)
C6 C5 C4 124.06(13)
C7 C6 C5 102.74(12)
C12 C7 C8 120.21(15)
C12 C7 C6 128.36(15)
C8 C7 C6 111.39(13)
C9 C8 C7 120.49(14)
C9 C8 C1 131.11(15)
C7 C8 C1 108.39(13)
C10 C9 C8 118.73(17)
C11 C10 C9 120.56(17)
C10 C11 C12 121.35(16)
C11 C12 C7 118.66(17)
O1 C13 C14 111.34(14)
C15 C14 C16 110.98(15)
C15 C14 C13 105.91(13)
C16 C14 C13 110.16(15)
C15 C14 C17 109.27(15)
C16 C14 C17 110.97(16)
C13 C14 C17 109.41(16)
O2 C15 C14 112.26(13)
O3 C18 C4 125.08(16)

loop_
_geom_bond_atom_site_label_1
_geom_bond_atom_site_label_2
_geom_bond_distance
O1 C13 1.4250(19)
O1 C3 1.4263(18)
O2 C3 1.4115(18)
O2 C15 1.4246(19)
O3 C18 1.190(2)
C1 C2 1.323(2)
C1 C8 1.463(2)
C1 C5 1.511(2)
C2 C3 1.519(2)
C3 C4 1.555(2)
C4 C18 1.506(2)
C4 C19 1.536(2)
C4 C5 1.546(2)
C5 C6 1.535(2)
C6 C7 1.518(2)
C7 C12 1.386(2)
C7 C8 1.395(2)
C8 C9 1.390(2)
C9 C10 1.381(2)
C10 C11 1.378(3)
C11 C12 1.380(3)
C13 C14 1.524(2)
C14 C15 1.521(2)
C14 C16 1.521(3)
C14 C17 1.526(3)

loop_
_geom_torsion_atom_site_label_1
_geom_torsion_atom_site_label_2
_geom_torsion_atom_site_label_3
_geom_torsion_atom_site_label_4
_geom_torsion
C8 C1 C2 C3 -170.07(17)
C5 C1 C2 C3 0.26(18)
C15 O2 C3 O1 -56.51(16)
C15 O2 C3 C2 71.61(16)
C15 O2 C3 C4 -172.12(12)
C13 O1 C3 O2 57.58(16)
C13 O1 C3 C2 -71.78(16)
C13 O1 C3 C4 175.99(11)
C1 C2 C3 O2 140.76(13)
C1 C2 C3 O1 -92.45(15)
C1 C2 C3 C4 20.92(16)
O2 C3 C4 C18 83.44(16)
O1 C3 C4 C18 -35.00(16)
C2 C3 C4 C18 -153.42(13)
O2 C3 C4 C19 -36.16(16)
O1 C3 C4 C19 -154.60(12)
C2 C3 C4 C19 86.98(14)
O2 C3 C4 C5 -155.48(11)
O1 C3 C4 C5 86.08(13)
C2 C3 C4 C5 -32.34(14)
C2 C1 C5 C6 -151.62(14)
C8 C1 C5 C6 21.73(16)
C2 C1 C5 C4 -21.31(17)
C8 C1 C5 C4 152.03(12)
C18 C4 C5 C1 150.97(13)
C19 C4 C5 C1 -86.08(15)
C3 C4 C5 C1 31.76(14)
C18 C4 C5 C6 -91.98(18)
C19 C4 C5 C6 31.0(2)
C3 C4 C5 C6 148.81(14)
C1 C5 C6 C7 -21.61(15)
C4 C5 C6 C7 -137.35(14)
C5 C6 C7 C12 -167.59(16)
C5 C6 C7 C8 15.06(17)
C12 C7 C8 C9 -0.9(2)
C6 C7 C8 C9 176.70(15)
C12 C7 C8 C1 -179.41(14)
C6 C7 C8 C1 -1.81(18)
C2 C1 C8 C9 -20.4(3)
C5 C1 C8 C9 168.96(17)
C2 C1 C8 C7 157.90(19)
C5 C1 C8 C7 -12.74(17)
C7 C8 C9 C10 1.2(3)
C1 C8 C9 C10 179.30(17)
C8 C9 C10 C11 -0.8(3)
C9 C10 C11 C12 0.1(3)
C10 C11 C12 C7 0.1(3)
C8 C7 C12 C11 0.2(3)
C6 C7 C12 C11 -176.92(17)
C3 O1 C13 C14 -58.51(17)
O1 C13 C14 C15 53.73(18)
O1 C13 C14 C16 -66.35(18)
O1 C13 C14 C17 171.40(14)
C3 O2 C15 C14 56.99(18)
C16 C14 C15 O2 66.50(18)
C13 C14 C15 O2 -53.04(18)
C17 C14 C15 O2 -170.80(15)
C19 C4 C18 O3 -104.7(2)
C5 C4 C18 O3 20.8(3)
C3 C4 C18 O3 134.17(19)
